data_2011190
loop_
_publ_author_name
'Vladimir N. Nesterov'
'Tatiana V. Timofeeva'
'Oleg Ya. Borbulevych'
'Mikhail Yu. Antipin'
'Ronald D. Clark'

_publ_section_title
;
 A combinatorial chemistry approach to new materials for non-linear
 optics. I. Five Schiff bases
;
_journal_issue 8
_journal_name_full 'Acta Crystallographica Section C'
_journal_page_first 971
_journal_page_last 975
_journal_paper_doi 10.1107/S0108270100002845
_journal_volume 56
_journal_year 2000
_chemical_formula_sum 'C16 H14 N2 O3'
_chemical_formula_weight 282.29
_chemical_melting_point 147.0(10)
_chemical_name_systematic
;
N-[(E,2E)-3-(4-methoxyphenyl)-2-propenylidene]-4-nitroaniline
;
_space_group_IT_number 61
_symmetry_cell_setting orthorhombic
_symmetry_space_group_name_Hall '-P 2ac 2ab'
_symmetry_space_group_name_H-M 'P b c a'
_audit_creation_method SHELXL
_cell_angle_alpha 90.00
_cell_angle_beta 90.00
_cell_angle_gamma 90.00
_cell_formula_units_Z 8
_cell_length_a 10.413(2)
_cell_length_b 7.5990(15)
_cell_length_c 36.010(7)
_cell_measurement_reflns_used 24
_cell_measurement_temperature 298(2)
_cell_measurement_theta_max 11
_cell_measurement_theta_min 10
_cell_volume 2849.4(10)
_computing_cell_refinement 'CAD4 Software'
_computing_data_collection 'CAD4 Software (Enraf-Nonius, 1989)'
_computing_data_reduction 'PROFIT (Streltsov & Zavodnik, 1989)'
_computing_molecular_graphics SHELXTL
_computing_publication_material SHELXTL
_computing_structure_refinement SHELXTL
_computing_structure_solution 'SHELXTL-Plus (Sheldrick, 1994)'
_diffrn_ambient_temperature 298(2)
_diffrn_measurement_device 'Enraf-Nonius CAD-4'
_diffrn_measurement_method \q/2\q
_diffrn_radiation_monochromator graphite
_diffrn_radiation_source 'fine-focus sealed tube'
_diffrn_radiation_type MoK\a
_diffrn_radiation_wavelength .71073
_diffrn_reflns_av_R_equivalents .0435
_diffrn_reflns_av_sigmaI/netI .0582
_diffrn_reflns_limit_h_max 0
_diffrn_reflns_limit_h_min -13
_diffrn_reflns_limit_k_max 0
_diffrn_reflns_limit_k_min -10
_diffrn_reflns_limit_l_max 47
_diffrn_reflns_limit_l_min 0
_diffrn_reflns_number 3579
_diffrn_reflns_theta_max 27.98
_diffrn_reflns_theta_min 1.13
_diffrn_standards_decay_% 5
_diffrn_standards_interval_count 98
_diffrn_standards_number 2
_exptl_absorpt_coefficient_mu .092
_exptl_absorpt_correction_type none
_exptl_crystal_colour yellow
_exptl_crystal_density_diffrn 1.316
_exptl_crystal_density_method 'not measured'
_exptl_crystal_description plate
_exptl_crystal_F_000 1184
_exptl_crystal_size_max .60
_exptl_crystal_size_mid .40
_exptl_crystal_size_min .30
_refine_diff_density_max .13
_refine_diff_density_min -.15
_refine_ls_extinction_coef .0137(14)
_refine_ls_extinction_method 'SHELXTL-Plus (Sheldrick, 1994)'
_refine_ls_goodness_of_fit_all 1.015
_refine_ls_goodness_of_fit_ref 1.159
_refine_ls_hydrogen_treatment refall
_refine_ls_matrix_type full
_refine_ls_number_parameters 247
_refine_ls_number_reflns 3346
_refine_ls_number_restraints 0
_refine_ls_restrained_S_all 2.027
_refine_ls_restrained_S_obs 1.159
_refine_ls_R_factor_all .1622
_refine_ls_R_factor_gt .0502
_refine_ls_shift/esd_mean .000
_refine_ls_shift/su_max .001
_refine_ls_structure_factor_coef Fsqd
_refine_ls_weighting_details 'w = 1/[\s^2^(Fo^2^)+(0.0427P)^2^+1.1439P] where P=(Fo^2^+2Fc^2^)/3'
_refine_ls_weighting_scheme calc
_refine_ls_wR_factor_all .2785
_refine_ls_wR_factor_ref .1063
_reflns_number_gt 1593
_reflns_number_total 3400
_reflns_threshold_expression I>2\s(I)
_cod_data_source_file bm1393.cif
_cod_data_source_block 2a
_cod_depositor_comments
;
The following automatic conversions were performed:
'_symmetry_cell_setting' value 'Orthorhombic' changed to 'orthorhombic'
according to '/home/saulius/struct/CIF-dictionaries/cif_core.dic'
dictionary named 'cif_core.dic' version 2.4.1 from 2010-06-29.

Automatic conversion script
Id: cif_fix_enum 1527 2010-12-29 10:47:43Z saulius 

The following automatic conversions were performed:

'_symmetry_cell_setting' value 'Orthorhombic' changed to
'orthorhombic' according to
/home/saulius/struct/CIF-dictionaries/cif_core.dic dictionary named
'cif_core.dic' version 2.4.1 from 2010-06-29.

Automatic conversion script
Id: cif_fix_values 1715 2011-07-08 13:25:40Z adriana 

The following automatic conversions were performed:

'_refine_ls_weighting_scheme' value 'calc w =
1/[\s^2^(Fo^2^)+(0.0427P)^2^+1.1439P] where P=(Fo^2^+2Fc^2^)/3' was
changed to 'calc'. New tag '_refine_ls_weighting_details' was
created. The value of the new tag was set to 'w =
1/[\s^2^(Fo^2^)+(0.0427P)^2^+1.1439P] where P=(Fo^2^+2Fc^2^)/3'.

Automatic conversion script
Id: cif_fix_values 3143 2015-03-26 13:38:13Z robertas 
;
_cod_database_code 2011190
_cod_database_fobs_code 2011190

loop_
_symmetry_equiv_pos_as_xyz
'x, y, z'
'-x+1/2, -y, z+1/2'
'-x, y+1/2, -z+1/2'
'x+1/2, -y+1/2, -z'
'-x, -y, -z'
'x-1/2, y, -z-1/2'
'x, -y-1/2, z-1/2'
'-x-1/2, y-1/2, z'

loop_
_atom_site_aniso_label
_atom_site_aniso_U_11
_atom_site_aniso_U_22
_atom_site_aniso_U_33
_atom_site_aniso_U_12
_atom_site_aniso_U_13
_atom_site_aniso_U_23
N1 .0619(12) .0555(12) .0407(10) -.0088(11) .0015(11) -.0024(10)
N2 .0685(15) .070(2) .0466(11) -.0012(14) .0010(14) -.0081(11)
O1 .080(2) .148(2) .0626(13) -.0073(15) -.0123(11) -.0410(14)
O2 .079(2) .156(2) .0691(14) .004(2) .0151(11) -.0449(15)
O3 .0813(13) .0673(12) .0385(9) -.0055(11) .0018(8) -.0035(9)
C1 .0559(15) .0454(13) .0374(11) -.0062(12) .0018(12) .0012(10)
C2 .047(2) .075(2) .0452(15) .0028(14) .0023(12) -.0063(13)
C3 .048(2) .070(2) .0484(15) -.0024(14) -.0092(12) -.0035(13)
C4 .0560(14) .0477(14) .0364(11) -.0009(12) .0018(13) .0007(10)
C5 .049(2) .071(2) .050(2) -.0024(14) .0049(13) -.0016(14)
C6 .051(2) .072(2) .0442(15) -.0130(14) -.0049(12) -.0028(13)
C7 .056(2) .0451(14) .0432(13) -.0008(13) -.0023(12) -.0008(11)
C8 .056(2) .0435(13) .0438(13) -.0044(13) .0006(12) -.0034(11)
C9 .053(2) .0392(14) .0454(13) -.0014(12) -.0029(11) -.0049(11)
C10 .0500(14) .0344(11) .0397(12) .0030(11) .0025(10) -.0028(10)
C11 .048(2) .046(2) .051(2) -.0047(12) .0013(12) -.0005(11)
C12 .0522(15) .057(2) .0439(14) -.0019(13) .0096(12) .0037(12)
C13 .0579(15) .0422(13) .0393(12) .0060(12) -.0001(11) .0032(11)
C14 .060(2) .0431(14) .0446(13) -.0087(13) -.0001(11) -.0033(11)
C15 .0565(15) .0427(13) .0421(13) -.0070(13) .0070(11) -.0015(11)
C16 .110(3) .076(2) .049(2) -.019(2) -.003(2) -.010(2)

loop_
_atom_site_label
_atom_site_fract_x
_atom_site_fract_y
_atom_site_fract_z
_atom_site_U_iso_or_equiv
_atom_site_thermal_displace_type
_atom_site_calc_flag
_atom_site_refinement_flags
_atom_site_occupancy
_atom_site_disorder_group
_atom_site_type_symbol
N1 .2563(2) .3754(3) .87216(5) .0527(5) Uani d . 1 . N
N2 .2493(3) .6600(3) 1.01598(5) .0618(6) Uani d . 1 . N
O1 .3496(2) .6913(3) 1.03176(5) .0967(8) Uani d . 1 . O
O2 .1457(2) .6880(4) 1.03010(6) .1014(9) Uani d . 1 . O
O3 .3823(2) .2294(2) .63136(4) .0623(5) Uani d . 1 . O
C1 .2604(3) .4497(3) .90804(6) .0462(6) Uani d . 1 . C
C2 .3727(3) .4871(4) .92671(7) .0557(7) Uani d . 1 . C
H2 .453(2) .465(3) .9170(6) .053(7) Uiso d . 1 . H
C3 .3691(3) .5566(4) .96207(7) .0555(7) Uani d . 1 . C
H3 .443(3) .581(3) .9752(7) .069(8) Uiso d . 1 . H
C4 .2523(3) .5870(3) .97854(6) .0467(6) Uani d . 1 . C
C5 .1393(3) .5495(4) .96057(7) .0568(7) Uani d . 1 . C
H5 .060(3) .573(3) .9732(7) .065(8) Uiso d . 1 . H
C6 .1440(3) .4782(4) .92553(7) .0556(7) Uani d . 1 . C
H6 .070(2) .444(3) .9135(6) .047(7) Uiso d . 1 . H
C7 .3359(3) .4263(3) .84786(6) .0480(6) Uani d . 1 . C
H7 .398(2) .516(3) .8527(6) .057(7) Uiso d . 1 . H
C8 .3315(3) .3565(3) .81039(6) .0479(6) Uani d . 1 . C
H8 .268(2) .268(4) .8065(6) .059(7) Uiso d . 1 . H
C9 .4046(3) .4120(3) .78252(6) .0459(6) Uani d . 1 . C
H9 .469(3) .498(4) .7890(7) .069(8) Uiso d . 1 . H
C10 .3957(2) .3588(3) .74357(6) .0414(6) Uani d . 1 . C
C11 .4865(3) .4167(3) .71798(7) .0483(6) Uani d . 1 . C
H11 .553(3) .488(3) .7260(6) .060(8) Uiso d . 1 . H
C12 .4795(3) .3713(4) .68120(7) .0511(6) Uani d . 1 . C
H12 .542(3) .413(3) .6649(7) .070(8) Uiso d . 1 . H
C13 .3810(2) .2661(3) .66847(6) .0465(6) Uani d . 1 . C
C14 .2888(3) .2071(3) .69320(7) .0492(6) Uani d . 1 . C
H14 .223(2) .131(3) .6858(6) .050(7) Uiso d . 1 . H
C15 .2969(2) .2547(3) .73006(6) .0471(6) Uani d . 1 . C
H15 .232(2) .214(3) .7470(6) .049(6) Uiso d . 1 . H
C16 .2855(4) .1184(5) .61684(9) .0782(11) Uani d . 1 . C
H16A .305(3) .105(4) .5907(9) .095(10) Uiso d . 1 . H
H16B .202(3) .166(4) .6209(7) .070(10) Uiso d . 1 . H
H16C .289(3) -.004(5) .6292(9) .104(12) Uiso d . 1 . H

loop_
_atom_type_symbol
_atom_type_description
_atom_type_scat_dispersion_real
_atom_type_scat_dispersion_imag
_atom_type_scat_source
C C .0033 .0016 'International Tables Vol C Tables 4.2.6.8 and 6.1.1.4'
H H .0000 .0000 'International Tables Vol C Tables 4.2.6.8 and 6.1.1.4'
N N .0061 .0033 'International Tables Vol C Tables 4.2.6.8 and 6.1.1.4'
O O .0106 .0060 'International Tables Vol C Tables 4.2.6.8 and 6.1.1.4'

loop_
_geom_angle_atom_site_label_1
_geom_angle_atom_site_label_2
_geom_angle_atom_site_label_3
_geom_angle
_geom_angle_publ_flag
C7 N1 C1 119.4(2) no
O1 N2 O2 122.4(2) no
O1 N2 C4 119.4(3) no
O2 N2 C4 118.2(3) no
C13 O3 C16 118.5(2) no
C2 C1 C6 119.3(2) no
C2 C1 N1 123.7(2) no
C6 C1 N1 117.0(2) no
C3 C2 C1 120.4(3) no
C4 C3 C2 119.2(2) no
C5 C4 C3 121.4(2) no
C5 C4 N2 119.8(2) no
C3 C4 N2 118.8(2) no
C4 C5 C6 119.0(3) no
C5 C6 C1 120.7(2) no
N1 C7 C8 120.7(3) no
C9 C8 C7 124.7(3) no
C8 C9 C10 126.9(2) no
C15 C10 C11 116.9(2) no
C15 C10 C9 122.8(2) no
C11 C10 C9 120.4(2) no
C12 C11 C10 121.7(2) no
C11 C12 C13 120.4(2) no
O3 C13 C12 115.9(2) no
O3 C13 C14 124.8(2) no
C12 C13 C14 119.4(2) no
C15 C14 C13 119.5(2) no
C14 C15 C10 122.2(2) no

loop_
_geom_bond_atom_site_label_1
_geom_bond_atom_site_label_2
_geom_bond_site_symmetry_1
_geom_bond_site_symmetry_2
_geom_bond_distance
_geom_bond_publ_flag
N1 C7 . . 1.266(3) no
N1 C1 . . 1.411(3) no
N2 O1 . . 1.212(3) no
N2 O2 . . 1.212(3) no
N2 C4 . . 1.458(3) no
O3 C13 . . 1.365(3) no
O3 C16 . . 1.415(4) no
C1 C2 . . 1.379(4) no
C1 C6 . . 1.383(3) no
C2 C3 . . 1.379(3) no
C2 H2 . . .93(2) no
C3 C4 . . 1.373(3) no
C3 H3 . . .92(3) no
C4 C5 . . 1.372(3) no
C5 C6 . . 1.374(4) no
C5 H5 . . .96(3) no
C6 H6 . . .92(2) no
C7 C8 . . 1.450(3) no
C7 H7 . . .96(3) no
C8 C9 . . 1.328(3) no
C8 H8 . . .96(3) no
C9 C10 . . 1.462(3) no
C9 H9 . . .96(3) no
C10 C15 . . 1.386(3) no
C10 C11 . . 1.391(3) no
C11 C12 . . 1.370(3) no
C11 H11 . . .92(3) no
C12 C13 . . 1.379(3) no
C12 H12 . . .93(3) no
C13 C14 . . 1.384(3) no
C14 C15 . . 1.378(3) no
C14 H14 . . .93(2) no
C15 H15 . . .96(2) no
C16 H16A . . .97(3) no
C16 H16B . . .96(3) no
C16 H16C . . 1.03(4) no

loop_
_geom_torsion_atom_site_label_1
_geom_torsion_atom_site_label_2
_geom_torsion_atom_site_label_3
_geom_torsion_atom_site_label_4
_geom_torsion
_geom_torsion_publ_flag
C7 N1 C1 C2 -40.2(4) no
C7 N1 C1 C6 142.7(3) no
C6 C1 C2 C3 -1.7(4) no
N1 C1 C2 C3 -178.7(3) no
C1 C2 C3 C4 .4(4) no
C2 C3 C4 C5 .1(4) no
C2 C3 C4 N2 179.8(2) no
O1 N2 C4 C5 179.4(3) no
O2 N2 C4 C5 -1.0(4) no
O1 N2 C4 C3 -.3(4) no
O2 N2 C4 C3 179.3(3) no
C3 C4 C5 C6 .7(4) no
N2 C4 C5 C6 -179.0(2) no
C4 C5 C6 C1 -2.1(4) no
C2 C1 C6 C5 2.5(4) no
N1 C1 C6 C5 179.8(3) no
C1 N1 C7 C8 -178.1(2) no
N1 C7 C8 C9 174.6(3) no
C7 C8 C9 C10 -173.6(2) no
C8 C9 C10 C15 7.7(4) no
C8 C9 C10 C11 -174.3(3) no
C15 C10 C11 C12 -.7(4) no
C9 C10 C11 C12 -178.9(2) no
C10 C11 C12 C13 .1(4) no
C16 O3 C13 C12 178.4(3) no
C16 O3 C13 C14 -2.2(4) no
C11 C12 C13 O3 179.6(2) no
C11 C12 C13 C14 .2(4) no
O3 C13 C14 C15 -179.2(2) no
C12 C13 C14 C15 .1(4) no
C13 C14 C15 C10 -.8(4) no
C11 C10 C15 C14 1.1(4) no
C9 C10 C15 C14 179.2(2) no
